data_7043764
loop_
_publ_author_name
'Bru\~na, Sonia'
'Gonzalez Vadillo, Ana Maria'
'Ferr\'andez, Marta'
'Perles, Josefina'
'Montero-Campillo, M. Merced'
'Otilia, M\'o'
'CUADRADO, ISABEL'

_publ_section_title
;
 Formation of Unexpected Silicon- and Disiloxane-Bridged Multiferrocenyl
 Derivatives Bearing Si-O-CH=CH2 and Si-(CH2)2C(CH3)3 Substituents via
 Cleavage of Tetrahydrofuran and Trapping of its Ring Fragments
;
_journal_name_full 'Dalton Trans.'
_journal_paper_doi 10.1039/C7DT02286G
_journal_year 2017
_chemical_formula_sum 'C22 H22 Fe2 O Si'
_chemical_formula_weight 442.19
_chemical_name_common Fc2OH
_space_group_crystal_system triclinic
_space_group_IT_number 2
_space_group_name_Hall '-P 1'
_space_group_name_H-M_alt 'P -1'
_symmetry_space_group_name_Hall '-P 1'
_symmetry_space_group_name_H-M 'P -1'
_atom_sites_solution_hydrogens geom
_atom_sites_solution_primary direct
_atom_sites_solution_secondary difmap
_audit_update_record
;
2017-06-16 deposited with the CCDC.
2017-07-24 downloaded from the CCDC.
;
_cell_angle_alpha 71.7630(10)
_cell_angle_beta 74.4080(10)
_cell_angle_gamma 86.1980(10)
_cell_formula_units_Z 2
_cell_length_a 7.54800(10)
_cell_length_b 10.8128(2)
_cell_length_c 12.8883(2)
_cell_measurement_reflns_used 9576
_cell_measurement_temperature 296.(2)
_cell_measurement_theta_max 26.3736
_cell_measurement_theta_min 2.1923
_cell_volume 962.10(3)
_computing_cell_refinement 'SAINT V7.68A (Bruker AXS, 2009)'
_computing_data_collection 'Bruker Instrument Service v2010.9.0.0'
_computing_data_reduction 'SAINT V7.68A (Bruker AXS, 2009)'
_computing_structure_refinement 'SHELXL-97 (Sheldrick, 2008)'
_computing_structure_solution 'SHELXS-97 (Sheldrick, 2008)'
_diffrn_ambient_temperature 296.(2)
_diffrn_detector_area_resol_mean 8.3333
_diffrn_measured_fraction_theta_full 0.999
_diffrn_measured_fraction_theta_max 0.999
_diffrn_measurement_device_type 'Bruker Kappa Apex II'
_diffrn_radiation_wavelength 0.71073
_diffrn_reflns_av_R_equivalents 0.0289
_diffrn_reflns_av_sigmaI/netI 0.0190
_diffrn_reflns_limit_h_max 9
_diffrn_reflns_limit_h_min -9
_diffrn_reflns_limit_k_max 13
_diffrn_reflns_limit_k_min -12
_diffrn_reflns_limit_l_max 15
_diffrn_reflns_limit_l_min -15
_diffrn_reflns_number 23251
_diffrn_reflns_theta_full 25.35
_diffrn_reflns_theta_max 25.35
_diffrn_reflns_theta_min 1.72
_exptl_absorpt_coefficient_mu 1.578
_exptl_absorpt_correction_T_max 0.97
_exptl_absorpt_correction_T_min 0.83
_exptl_absorpt_correction_type multi-scan
_exptl_absorpt_process_details sadabs
_exptl_crystal_colour 'clear intense orange'
_exptl_crystal_density_diffrn 1.526
_exptl_crystal_density_method 'not measured'
_exptl_crystal_description plate
_exptl_crystal_F_000 456
_exptl_crystal_size_max 0.380
_exptl_crystal_size_mid 0.190
_exptl_crystal_size_min 0.020
_refine_diff_density_max 0.559
_refine_diff_density_min -0.570
_refine_ls_extinction_method none
_refine_ls_goodness_of_fit_ref 1.000
_refine_ls_hydrogen_treatment refxyz
_refine_ls_matrix_type full
_refine_ls_number_parameters 236
_refine_ls_number_reflns 3514
_refine_ls_number_restraints 0
_refine_ls_restrained_S_all 1.000
_refine_ls_R_factor_all 0.0422
_refine_ls_R_factor_gt 0.0313
_refine_ls_shift/su_max 0.001
_refine_ls_shift/su_mean 0.000
_refine_ls_structure_factor_coef Fsqd
_refine_ls_weighting_details 'calc w=1/[\s^2^(Fo^2^)+(0.0877P)^2^+0.4271P] where P=(Fo^2^+2Fc^2^)/3'
_refine_ls_weighting_scheme calc
_refine_ls_wR_factor_gt 0.0956
_refine_ls_wR_factor_ref 0.1221
_reflns_number_gt 2945
_reflns_number_total 3514
_reflns_threshold_expression >2sigma(I)
_cod_data_source_file c7dt02286g2.cif
_cod_data_source_block C7_00890
_cod_database_code 7043764

loop_
_space_group_symop_operation_xyz
'x, y, z'
'-x, -y, -z'

loop_
_atom_site_type_symbol
_atom_site_label
_atom_site_fract_x
_atom_site_fract_y
_atom_site_fract_z
_atom_site_U_iso_or_equiv
_atom_site_adp_type
_atom_site_calc_flag
_atom_site_refinement_flags
_atom_site_occupancy
C C1 0.3077(4) 0.3068(3) 0.2817(3) 0.0423(7) Uani d . 1
C C2 0.1498(5) 0.2466(3) 0.3696(3) 0.0502(8) Uani d . 1
H H2 0.0844 0.1687 0.3748 0.06 Uiso calc R 1
C C3 0.1026(5) 0.3187(3) 0.4473(3) 0.0579(9) Uani d . 1
H H3 0.0053 0.2993 0.5123 0.069 Uiso calc R 1
C C4 0.2268(5) 0.4243(4) 0.4102(3) 0.0573(9) Uani d . 1
H H4 0.2265 0.4903 0.4478 0.069 Uiso calc R 1
C C5 0.3529(4) 0.4169(3) 0.3098(3) 0.0499(8) Uani d . 1
H H5 0.4547 0.4789 0.2649 0.06 Uiso calc R 1
C C6 -0.1127(6) 0.4322(4) 0.2173(4) 0.0763(13) Uani d . 1
H H6 -0.1667 0.3578 0.2165 0.092 Uiso calc R 1
C C7 -0.1689(5) 0.4953(4) 0.3017(4) 0.0708(11) Uani d . 1
H H7 -0.2667 0.4699 0.3661 0.085 Uiso calc R 1
C C8 -0.0519(6) 0.6016(4) 0.2708(3) 0.0647(10) Uani d . 1
H H8 -0.0569 0.66 0.3113 0.078 Uiso calc R 1
C C9 0.0754(6) 0.6059(3) 0.1679(3) 0.0598(9) Uani d . 1
H H9 0.1685 0.6684 0.1282 0.072 Uiso calc R 1
C C10 0.0399(5) 0.5024(4) 0.1350(3) 0.0614(9) Uani d . 1
H H10 0.105 0.4825 0.0701 0.074 Uiso calc R 1
C C11 0.5980(5) 0.1301(3) 0.1992(3) 0.0539(9) Uani d . 1
C C12 0.6970(6) 0.0479(4) 0.1378(4) 0.0746(13) Uani d . 1
H H12 0.6901 0.049 0.0627 0.09 Uiso calc R 1
C C13 0.8048(5) -0.0371(4) 0.2025(5) 0.0824(15) Uani d . 1
H H13 0.8859 -0.1041 0.18 0.099 Uiso calc R 1
C C14 0.7736(6) -0.0096(4) 0.3048(6) 0.0877(16) Uani d . 1
H H14 0.8297 -0.0536 0.3667 0.105 Uiso calc R 1
C C15 0.6473(6) 0.0931(3) 0.3031(4) 0.0715(12) Uani d . 1
H H15 0.6036 0.1303 0.3609 0.086 Uiso calc R 1
C C16 0.2588(5) -0.0907(4) 0.3215(4) 0.0764(13) Uani d . 1
H H16 0.1708 -0.0233 0.2996 0.092 Uiso calc R 1
C C17 0.3542(7) -0.1678(4) 0.2548(5) 0.0935(16) Uani d . 1
H H17 0.3426 -0.1663 0.1805 0.112 Uiso calc R 1
C C18 0.4674(8) -0.2488(4) 0.3178(8) 0.118(3) Uani d . 1
H H18 0.5507 -0.3144 0.2946 0.142 Uiso calc R 1
C C19 0.4394(8) -0.2209(6) 0.4187(6) 0.121(3) Uani d . 1
H H19 0.5 -0.2633 0.4788 0.146 Uiso calc R 1
C C20 0.3117(7) -0.1216(6) 0.4201(5) 0.1021(18) Uani d . 1
H H20 0.2663 -0.0824 0.4812 0.123 Uiso calc R 1
C C21 0.2787(9) 0.2103(5) 0.0870(4) 0.0951(17) Uani d . 1
H H21 0.1894 0.1479 0.1344 0.114 Uiso calc R 1
C C22 0.2769(14) 0.2479(7) -0.0117(6) 0.191(6) Uani d . 1
H H22A 0.3625 0.3103 -0.0638 0.229 Uiso calc R 1
H H22B 0.1899 0.2142 -0.0354 0.229 Uiso calc R 1
Fe Fe1 0.09328(5) 0.43395(4) 0.28975(3) 0.03686(16) Uani d . 1
Fe Fe2 0.53370(6) -0.06126(4) 0.28680(4) 0.04399(17) Uani d . 1
O O1 0.5639(4) 0.3863(3) 0.0673(2) 0.0825(9) Uani d . 1
H H1 0.5355 0.4082 0.0071 0.124 Uiso calc R 1
Si Si1 0.43505(13) 0.26022(8) 0.15660(8) 0.0489(2) Uani d . 1

loop_
_atom_site_aniso_label
_atom_site_aniso_U_11
_atom_site_aniso_U_22
_atom_site_aniso_U_33
_atom_site_aniso_U_12
_atom_site_aniso_U_13
_atom_site_aniso_U_23
C1 0.0363(15) 0.0368(14) 0.0491(17) 0.0091(12) -0.0141(13) -0.0058(13)
C2 0.0487(19) 0.0363(15) 0.0536(19) 0.0025(13) -0.0073(15) -0.0024(14)
C3 0.064(2) 0.058(2) 0.0432(18) 0.0152(17) -0.0124(16) -0.0078(15)
C4 0.065(2) 0.060(2) 0.059(2) 0.0168(17) -0.0352(18) -0.0231(17)
C5 0.0384(16) 0.0468(17) 0.069(2) 0.0064(13) -0.0271(16) -0.0141(16)
C6 0.058(2) 0.076(3) 0.113(4) 0.004(2) -0.057(3) -0.025(3)
C7 0.0377(19) 0.092(3) 0.070(2) 0.0227(19) -0.0128(17) -0.013(2)
C8 0.076(3) 0.059(2) 0.065(2) 0.036(2) -0.031(2) -0.0232(18)
C9 0.062(2) 0.0492(19) 0.061(2) 0.0090(16) -0.0246(18) -0.0017(17)
C10 0.057(2) 0.080(3) 0.055(2) 0.0234(19) -0.0297(18) -0.0246(19)
C11 0.0419(18) 0.0325(15) 0.075(2) 0.0042(13) -0.0076(16) -0.0061(15)
C12 0.064(2) 0.056(2) 0.072(3) 0.0145(18) 0.013(2) -0.0043(19)
C13 0.042(2) 0.052(2) 0.126(4) 0.0150(17) -0.001(2) -0.009(2)
C14 0.052(2) 0.058(2) 0.161(5) 0.0096(19) -0.062(3) -0.018(3)
C15 0.066(2) 0.050(2) 0.120(4) 0.0126(17) -0.058(3) -0.030(2)
C16 0.040(2) 0.060(2) 0.115(4) -0.0056(17) -0.023(2) -0.003(2)
C17 0.081(3) 0.071(3) 0.148(5) -0.012(3) -0.045(3) -0.046(3)
C18 0.074(3) 0.036(2) 0.230(8) -0.002(2) -0.030(5) -0.030(4)
C19 0.081(4) 0.081(4) 0.139(5) -0.017(3) -0.032(4) 0.061(4)
C20 0.063(3) 0.125(4) 0.079(3) -0.004(3) 0.000(3) 0.008(3)
C21 0.145(5) 0.076(3) 0.094(4) 0.043(3) -0.075(4) -0.037(3)
C22 0.306(14) 0.197(10) 0.154(8) 0.139(10) -0.163(9) -0.113(7)
Fe1 0.0308(3) 0.0364(3) 0.0430(3) 0.00513(17) -0.01284(18) -0.00981(19)
Fe2 0.0360(3) 0.0342(3) 0.0596(3) 0.00503(17) -0.0176(2) -0.0079(2)
O1 0.084(2) 0.0573(15) 0.0629(17) 0.0133(14) 0.0085(15) 0.0153(13)
Si1 0.0510(5) 0.0373(4) 0.0469(5) 0.0123(4) -0.0081(4) -0.0033(4)

loop_
_atom_type_symbol
_atom_type_description
_atom_type_scat_dispersion_real
_atom_type_scat_dispersion_imag
_atom_type_scat_source
C C 0.0033 0.0016 'International Tables Vol C Tables 4.2.6.8 and 6.1.1.4'
H H 0.0000 0.0000 'International Tables Vol C Tables 4.2.6.8 and 6.1.1.4'
O O 0.0106 0.0060 'International Tables Vol C Tables 4.2.6.8 and 6.1.1.4'
Si Si 0.0817 0.0704 'International Tables Vol C Tables 4.2.6.8 and 6.1.1.4'
Fe Fe 0.3463 0.8444 'International Tables Vol C Tables 4.2.6.8 and 6.1.1.4'

loop_
_geom_angle_atom_site_label_1
_geom_angle_atom_site_label_2
_geom_angle_atom_site_label_3
_geom_angle
C2 C1 C5 105.4(3)
C2 C1 Si1 129.9(2)
C5 C1 Si1 124.7(2)
C2 C1 Fe1 68.98(17)
C5 C1 Fe1 68.67(16)
Si1 C1 Fe1 126.58(16)
C3 C2 C1 108.7(3)
C3 C2 Fe1 69.77(18)
C1 C2 Fe1 70.15(16)
C3 C2 H2 125.6
C1 C2 H2 125.6
Fe1 C2 H2 125.6
C2 C3 C4 108.8(3)
C2 C3 Fe1 69.71(19)
C4 C3 Fe1 69.88(19)
C2 C3 H3 125.6
C4 C3 H3 125.6
Fe1 C3 H3 126.4
C5 C4 C3 107.3(3)
C5 C4 Fe1 69.55(19)
C3 C4 Fe1 69.9(2)
C5 C4 H4 126.3
C3 C4 H4 126.3
Fe1 C4 H4 126.3
C4 C5 C1 109.8(3)
C4 C5 Fe1 70.05(19)
C1 C5 Fe1 70.29(17)
C4 C5 H5 125.1
C1 C5 H5 125.1
Fe1 C5 H5 125.1
C10 C6 C7 107.7(4)
C10 C6 Fe1 70.4(2)
C7 C6 Fe1 69.7(2)
C10 C6 H6 126.2
C7 C6 H6 126.2
Fe1 C6 H6 125.3
C8 C7 C6 107.6(4)
C8 C7 Fe1 70.5(2)
C6 C7 Fe1 69.3(2)
C8 C7 H7 126.2
C6 C7 H7 126.2
Fe1 C7 H7 125.6
C7 C8 C9 108.1(4)
C7 C8 Fe1 69.6(2)
C9 C8 Fe1 70.4(2)
C7 C8 H8 125.9
C9 C8 H8 125.9
Fe1 C8 H8 125.7
C10 C9 C8 108.8(4)
C10 C9 Fe1 69.9(2)
C8 C9 Fe1 69.5(2)
C10 C9 H9 125.6
C8 C9 H9 125.6
Fe1 C9 H9 126.6
C9 C10 C6 107.7(4)
C9 C10 Fe1 70.7(2)
C6 C10 Fe1 69.0(2)
C9 C10 H10 126.1
C6 C10 H10 126.1
Fe1 C10 H10 125.8
C15 C11 C12 105.9(3)
C15 C11 Si1 125.6(3)
C12 C11 Si1 128.5(3)
C15 C11 Fe2 68.67(19)
C12 C11 Fe2 69.00(19)
Si1 C11 Fe2 126.64(18)
C13 C12 C11 109.4(4)
C13 C12 Fe2 70.0(2)
C11 C12 Fe2 70.2(2)
C13 C12 H12 125.3
C11 C12 H12 125.3
Fe2 C12 H12 125.3
C14 C13 C12 107.7(4)
C14 C13 Fe2 69.4(2)
C12 C13 Fe2 69.4(2)
C14 C13 H13 126.1
C12 C13 H13 126.1
Fe2 C13 H13 126.1
C13 C14 C15 107.9(4)
C13 C14 Fe2 70.3(2)
C15 C14 Fe2 69.4(2)
C13 C14 H14 126.0
C15 C14 H14 126.0
Fe2 C14 H14 126.0
C14 C15 C11 109.1(4)
C14 C15 Fe2 69.7(2)
C11 C15 Fe2 70.5(2)
C14 C15 H15 125.5
C11 C15 H15 125.5
Fe2 C15 H15 125.9
C20 C16 C17 109.8(4)
C20 C16 Fe2 70.0(3)
C17 C16 Fe2 70.0(2)
C20 C16 H16 125.1
C17 C16 H16 125.1
Fe2 C16 H16 125.1
C18 C17 C16 105.8(5)
C18 C17 Fe2 68.7(3)
C16 C17 Fe2 69.4(2)
C18 C17 H17 127.1
C16 C17 H17 127.1
Fe2 C17 H17 127.1
C19 C18 C17 108.3(5)
C19 C18 Fe2 70.0(3)
C17 C18 Fe2 70.5(2)
C19 C18 H18 125.8
C17 C18 H18 125.8
Fe2 C18 H18 125.8
C20 C19 C18 108.7(5)
C20 C19 Fe2 70.0(3)
C18 C19 Fe2 69.8(3)
C20 C19 H19 125.7
C18 C19 H19 125.7
Fe2 C19 H19 125.7
C16 C20 C19 107.4(6)
C16 C20 Fe2 70.5(3)
C19 C20 Fe2 69.5(3)
C16 C20 H20 126.3
C19 C20 H20 126.3
Fe2 C20 H20 126.3
C22 C21 Si1 129.0(7)
C22 C21 H21 115.5
Si1 C21 H21 115.5
C21 C22 H22A 120.0
C21 C22 H22B 120.0
H22A C22 H22B 120.0
C6 Fe1 C7 40.95(18)
C6 Fe1 C5 158.19(18)
C7 Fe1 C5 159.58(17)
C6 Fe1 C8 67.72(18)
C7 Fe1 C8 39.88(17)
C5 Fe1 C8 124.37(16)
C6 Fe1 C10 40.58(17)
C7 Fe1 C10 68.21(16)
C5 Fe1 C10 122.78(15)
C8 Fe1 C10 67.43(15)
C6 Fe1 C3 125.04(19)
C7 Fe1 C3 106.91(16)
C5 Fe1 C3 67.53(15)
C8 Fe1 C3 120.17(15)
C10 Fe1 C3 162.78(17)
C6 Fe1 C4 160.42(19)
C7 Fe1 C4 122.71(17)
C5 Fe1 C4 40.40(15)
C8 Fe1 C4 106.48(16)
C10 Fe1 C4 156.40(17)
C3 Fe1 C4 40.24(16)
C6 Fe1 C2 108.82(16)
C7 Fe1 C2 121.47(17)
C5 Fe1 C2 67.99(14)
C8 Fe1 C2 155.61(15)
C10 Fe1 C2 126.72(15)
C3 Fe1 C2 40.52(14)
C4 Fe1 C2 68.27(15)
C6 Fe1 C9 67.17(17)
C7 Fe1 C9 67.29(17)
C5 Fe1 C9 109.14(15)
C8 Fe1 C9 40.15(16)
C10 Fe1 C9 39.44(15)
C3 Fe1 C9 155.59(16)
C4 Fe1 C9 121.30(16)
C2 Fe1 C9 162.88(15)
C6 Fe1 C1 122.23(16)
C7 Fe1 C1 157.39(17)
C5 Fe1 C1 41.04(12)
C8 Fe1 C1 161.70(16)
C10 Fe1 C1 109.08(14)
C3 Fe1 C1 68.68(13)
C4 Fe1 C1 69.13(14)
C2 Fe1 C1 40.87(12)
C9 Fe1 C1 125.83(14)
C18 Fe2 C19 40.2(3)
C18 Fe2 C15 158.0(3)
C19 Fe2 C15 122.6(3)
C18 Fe2 C14 121.5(2)
C19 Fe2 C14 106.2(2)
C15 Fe2 C14 40.99(16)
C18 Fe2 C20 68.2(3)
C19 Fe2 C20 40.5(2)
C15 Fe2 C20 107.6(2)
C14 Fe2 C20 121.9(3)
C18 Fe2 C12 123.1(3)
C19 Fe2 C12 158.0(2)
C15 Fe2 C12 68.0(2)
C14 Fe2 C12 68.1(2)
C20 Fe2 C12 160.57(19)
C18 Fe2 C16 67.7(2)
C19 Fe2 C16 67.0(2)
C15 Fe2 C16 123.66(18)
C14 Fe2 C16 158.2(2)
C20 Fe2 C16 39.6(2)
C12 Fe2 C16 125.9(2)
C18 Fe2 C13 106.8(2)
C19 Fe2 C13 121.4(2)
C15 Fe2 C13 68.3(2)
C14 Fe2 C13 40.3(2)
C20 Fe2 C13 157.2(2)
C12 Fe2 C13 40.63(17)
C16 Fe2 C13 161.1(2)
C18 Fe2 C17 40.8(2)
C19 Fe2 C17 68.1(3)
C15 Fe2 C17 159.69(18)
C14 Fe2 C17 158.3(2)
C20 Fe2 C17 68.3(2)
C12 Fe2 C17 108.9(2)
C16 Fe2 C17 40.6(2)
C13 Fe2 C17 123.4(2)
C18 Fe2 C11 159.5(3)
C19 Fe2 C11 159.2(3)
C15 Fe2 C11 40.82(16)
C14 Fe2 C11 69.11(16)
C20 Fe2 C11 123.5(2)
C12 Fe2 C11 40.79(15)
C16 Fe2 C11 109.42(15)
C13 Fe2 C11 68.95(14)
C17 Fe2 C11 123.6(2)
Si1 O1 H1 109.5
O1 Si1 C1 107.87(15)
O1 Si1 C21 110.1(2)
C1 Si1 C21 112.1(2)
O1 Si1 C11 105.74(16)
C1 Si1 C11 108.91(16)
C21 Si1 C11 111.93(18)

loop_
_geom_bond_atom_site_label_1
_geom_bond_atom_site_label_2
_geom_bond_distance
C1 C2 1.430(4)
C1 C5 1.434(4)
C1 Si1 1.841(3)
C1 Fe1 2.055(3)
C2 C3 1.413(5)
C2 Fe1 2.040(3)
C2 H2 0.98
C3 C4 1.404(5)
C3 Fe1 2.040(3)
C3 H3 0.93
C4 C5 1.407(5)
C4 Fe1 2.040(3)
C4 H4 0.98
C5 Fe1 2.034(3)
C5 H5 0.98
C6 C10 1.408(6)
C6 C7 1.415(6)
C6 Fe1 2.020(4)
C6 H6 0.93
C7 C8 1.386(6)
C7 Fe1 2.026(3)
C7 H7 0.93
C8 C9 1.402(6)
C8 Fe1 2.037(3)
C8 H8 0.93
C9 C10 1.379(5)
C9 Fe1 2.049(3)
C9 H9 0.93
C10 Fe1 2.039(3)
C10 H10 0.93
C11 C15 1.415(5)
C11 C12 1.417(5)
C11 Si1 1.856(3)
C11 Fe2 2.041(3)
C12 C13 1.409(6)
C12 Fe2 2.025(4)
C12 H12 0.98
C13 C14 1.397(7)
C13 Fe2 2.033(4)
C13 H13 0.98
C14 C15 1.414(5)
C14 Fe2 2.021(4)
C14 H14 0.98
C15 Fe2 2.017(3)
C15 H15 0.93
C16 C20 1.370(7)
C16 C17 1.410(7)
C16 Fe2 2.026(4)
C16 H16 0.98
C17 C18 1.410(8)
C17 Fe2 2.034(4)
C17 H17 0.98
C18 C19 1.384(9)
C18 Fe2 2.010(4)
C18 H18 0.98
C19 C20 1.396(8)
C19 Fe2 2.013(4)
C19 H19 0.98
C20 Fe2 2.020(5)
C20 H20 0.98
C21 C22 1.212(7)
C21 Si1 1.856(5)
C21 H21 0.93
C22 H22A 0.93
C22 H22B 0.93
O1 Si1 1.650(3)
O1 H1 0.82
